data_4105106
loop_
_publ_author_name
'Michael T. Mock'
'Robert G. Potter'
'Donald M. Camaioni'
'Jun Li'
'William G. Dougherty'
'W. Scott Kassel'
'Brendan Twamley'
'Daniel L. DuBois'

_publ_section_title
;
 Thermodynamic Studies and Hydride Transfer Reactions from a Rhodium
 Complex to BX3 Compounds
;
_journal_name_full 'Journal of the American Chemical Society'
_journal_page_first 14454
_journal_page_last 14465
_journal_paper_doi 10.1021/ja905287q
_journal_volume 131
_journal_year 2009
_chemical_formula_sum 'C40 H62 B O P4 Rh S4'
_chemical_formula_weight 924.74
_chemical_name_systematic
; 
 ? 
;
_space_group_IT_number 2
_symmetry_cell_setting triclinic
_symmetry_space_group_name_Hall '-P 1'
_symmetry_space_group_name_H-M 'P -1'
_atom_sites_solution_hydrogens geom
_atom_sites_solution_primary direct
_atom_sites_solution_secondary difmap
_audit_creation_method SHELXL-97
_cell_angle_alpha 74.795(3)
_cell_angle_beta 83.485(3)
_cell_angle_gamma 89.799(3)
_cell_formula_units_Z 2
_cell_length_a 13.0664(11)
_cell_length_b 13.0868(11)
_cell_length_c 13.5530(12)
_cell_measurement_reflns_used 9529
_cell_measurement_temperature 100(2)
_cell_measurement_theta_max 33.21
_cell_measurement_theta_min 2.40
_cell_volume 2221.1(3)
_computing_cell_refinement 'Bruker SAINT'
_computing_data_collection 'Bruker APEX2'
_computing_data_reduction 'Bruker SAINT'
_computing_molecular_graphics 'Bruker SHELXTL'
_computing_publication_material 'Bruker SHELXTL'
_computing_structure_refinement 'SHELXL-97 (Sheldrick, 2008)'
_computing_structure_solution 'SHELXS-97 (Sheldrick, 2008)'
_diffrn_ambient_temperature 100(2)
_diffrn_measured_fraction_theta_full 0.999
_diffrn_measured_fraction_theta_max 0.985
_diffrn_measurement_device_type 'Bruker APEX-II CCD'
_diffrn_measurement_method '\f and \w scans'
_diffrn_radiation_monochromator graphite
_diffrn_radiation_source 'fine-focus sealed tube'
_diffrn_radiation_type MoK\a
_diffrn_radiation_wavelength 0.71073
_diffrn_reflns_av_R_equivalents 0.0237
_diffrn_reflns_av_sigmaI/netI 0.0303
_diffrn_reflns_limit_h_max 20
_diffrn_reflns_limit_h_min -20
_diffrn_reflns_limit_k_max 19
_diffrn_reflns_limit_k_min -20
_diffrn_reflns_limit_l_max 20
_diffrn_reflns_limit_l_min -19
_diffrn_reflns_number 44170
_diffrn_reflns_theta_full 25.00
_diffrn_reflns_theta_max 33.22
_diffrn_reflns_theta_min 1.57
_exptl_absorpt_coefficient_mu 0.747
_exptl_absorpt_correction_T_max 0.9150
_exptl_absorpt_correction_T_min 0.8583
_exptl_absorpt_correction_type multi-scan
_exptl_absorpt_process_details SADABS
_exptl_crystal_colour colorless
_exptl_crystal_density_diffrn 1.383
_exptl_crystal_description block
_exptl_crystal_F_000 968
_exptl_crystal_size_max 0.21
_exptl_crystal_size_mid 0.17
_exptl_crystal_size_min 0.12
_refine_diff_density_max 0.686
_refine_diff_density_min -0.509
_refine_diff_density_rms 0.069
_refine_ls_extinction_method none
_refine_ls_goodness_of_fit_ref 1.024
_refine_ls_hydrogen_treatment mixed
_refine_ls_matrix_type full
_refine_ls_number_parameters 529
_refine_ls_number_reflns 16787
_refine_ls_number_restraints 16
_refine_ls_restrained_S_all 1.024
_refine_ls_R_factor_all 0.0324
_refine_ls_R_factor_gt 0.0260
_refine_ls_shift/su_max 0.002
_refine_ls_shift/su_mean 0.000
_refine_ls_structure_factor_coef Fsqd
_refine_ls_weighting_details 'calc w=1/[\s^2^(Fo^2^)+(0.0258P)^2^+0.8485P] where P=(Fo^2^+2Fc^2^)/3'
_refine_ls_weighting_scheme calc
_refine_ls_wR_factor_gt 0.0600
_refine_ls_wR_factor_ref 0.0627
_reflns_number_gt 14640
_reflns_number_total 16787
_reflns_threshold_expression >2sigma(I)
_cod_data_source_file ja905287q_si_003.cif
_cod_data_source_block pnl025a
_cod_database_code 4105106

loop_
_symmetry_equiv_pos_as_xyz
'x, y, z'
'-x, -y, -z'

loop_
_atom_site_label
_atom_site_type_symbol
_atom_site_fract_x
_atom_site_fract_y
_atom_site_fract_z
_atom_site_U_iso_or_equiv
_atom_site_adp_type
_atom_site_occupancy
_atom_site_symmetry_multiplicity
_atom_site_calc_flag
_atom_site_refinement_flags
_atom_site_disorder_assembly
_atom_site_disorder_group
Rh1 Rh 0.603129(6) 0.689380(7) 0.722954(6) 0.01032(2) Uani 1 1 d . . .
H1R H 0.5610(14) 0.7234(14) 0.6219(14) 0.028(5) Uiso 1 1 d . . .
B1 B 0.83340(12) 1.28951(13) 0.55003(12) 0.0153(3) Uani 0.8554(8) 1 d PD A 1
HB1 H 0.8339(16) 1.3008(16) 0.6237(16) 0.025(5) Uiso 0.8554(8) 1 d P A 1
S2 S 0.87713(3) 1.14825(3) 0.54953(3) 0.01595(7) Uani 0.8554(8) 1 d PD A 1
S3 S 0.69639(2) 1.30334(3) 0.51144(2) 0.01947(6) Uani 0.8554(8) 1 d PD A 1
S4 S 0.91592(3) 1.40652(3) 0.46401(3) 0.01756(8) Uani 0.8554(8) 1 d PD A 1
B1' B 0.8176(6) 1.2253(7) 0.5231(6) 0.0147(16) Uani 0.1446(8) 1 d PD A 2
HB' H 0.7957(6) 1.1478(10) 0.5662(7) 0.018 Uiso 0.1446(8) 1 calc PRD A 2
S2' S 0.91579(17) 1.27587(17) 0.59425(16) 0.0165(4) Uani 0.1446(8) 1 d PD A 2
S3' S 0.69639(2) 1.30334(3) 0.51144(2) 0.01947(6) Uani 0.1446(8) 1 d PD A 2
S4' S 0.86874(17) 1.21715(17) 0.38660(17) 0.0182(5) Uani 0.1446(8) 1 d PD A 2
P1 P 0.74745(2) 0.63281(2) 0.63765(2) 0.01363(5) Uani 1 1 d . . .
P2 P 0.68534(2) 0.85479(2) 0.66639(2) 0.01288(5) Uani 1 1 d . . .
P3 P 0.50642(2) 0.53443(2) 0.74689(2) 0.01273(5) Uani 1 1 d . . .
P4 P 0.45513(2) 0.74840(2) 0.79912(2) 0.01351(5) Uani 1 1 d . . .
S1 S 0.65962(2) 0.60908(2) 0.89681(2) 0.01638(6) Uani 1 1 d . . .
O1 O 0.80336(9) 0.19242(9) 1.03550(8) 0.0308(2) Uani 1 1 d . . .
C1 C 0.73673(11) 0.62119(11) 0.50832(10) 0.0205(2) Uani 1 1 d . . .
H1A H 0.8046 0.6071 0.4764 0.031 Uiso 1 1 calc R . .
H1B H 0.7113 0.6874 0.4670 0.031 Uiso 1 1 calc R . .
H1C H 0.6885 0.5628 0.5119 0.031 Uiso 1 1 calc R . .
C2 C 0.80720(11) 0.51015(10) 0.69676(11) 0.0224(3) Uani 1 1 d . . .
H2A H 0.8759 0.5076 0.6602 0.034 Uiso 1 1 calc R . .
H2B H 0.7647 0.4500 0.6931 0.034 Uiso 1 1 calc R . .
H2C H 0.8133 0.5066 0.7690 0.034 Uiso 1 1 calc R . .
C3 C 0.84784(9) 0.73627(10) 0.61551(10) 0.0168(2) Uani 1 1 d . . .
H3A H 0.8773 0.7334 0.6803 0.020 Uiso 1 1 calc R . .
H3B H 0.9040 0.7258 0.5638 0.020 Uiso 1 1 calc R . .
C4 C 0.79860(10) 0.84347(10) 0.57653(9) 0.0172(2) Uani 1 1 d . . .
H4A H 0.7776 0.8497 0.5073 0.021 Uiso 1 1 calc R . .
H4B H 0.8492 0.9014 0.5711 0.021 Uiso 1 1 calc R . .
C5 C 0.73682(10) 0.91779(10) 0.75526(10) 0.0182(2) Uani 1 1 d . . .
H5A H 0.7644 0.9886 0.7178 0.027 Uiso 1 1 calc R . .
H5B H 0.7920 0.8751 0.7871 0.027 Uiso 1 1 calc R . .
H5C H 0.6819 0.9237 0.8089 0.027 Uiso 1 1 calc R . .
C6 C 0.61573(10) 0.96208(10) 0.59007(11) 0.0209(2) Uani 1 1 d . . .
H6A H 0.6640 1.0207 0.5544 0.031 Uiso 1 1 calc R . .
H6B H 0.5631 0.9867 0.6354 0.031 Uiso 1 1 calc R . .
H6C H 0.5826 0.9366 0.5394 0.031 Uiso 1 1 calc R . .
C7 C 0.54191(11) 0.41565(10) 0.83923(10) 0.0208(2) Uani 1 1 d . . .
H7A H 0.5064 0.3538 0.8294 0.031 Uiso 1 1 calc R . .
H7B H 0.5218 0.4219 0.9093 0.031 Uiso 1 1 calc R . .
H7C H 0.6166 0.4072 0.8288 0.031 Uiso 1 1 calc R . .
C8 C 0.49031(11) 0.48723(10) 0.63519(10) 0.0204(2) Uani 1 1 d . . .
H8A H 0.4364 0.4315 0.6534 0.031 Uiso 1 1 calc R . .
H8B H 0.5553 0.4587 0.6118 0.031 Uiso 1 1 calc R . .
H8C H 0.4706 0.5460 0.5799 0.031 Uiso 1 1 calc R . .
C9 C 0.37396(9) 0.55648(10) 0.79674(10) 0.0184(2) Uani 1 1 d . . .
H9A H 0.3342 0.5885 0.7388 0.022 Uiso 1 1 calc R . .
H9B H 0.3399 0.4880 0.8356 0.022 Uiso 1 1 calc R . .
C10 C 0.37595(10) 0.63046(10) 0.86743(10) 0.0179(2) Uani 1 1 d . . .
H10A H 0.4052 0.5938 0.9312 0.021 Uiso 1 1 calc R . .
H10B H 0.3050 0.6511 0.8866 0.021 Uiso 1 1 calc R . .
C11 C 0.46228(10) 0.82186(11) 0.89490(11) 0.0213(2) Uani 1 1 d . . .
H11A H 0.3925 0.8340 0.9237 0.032 Uiso 1 1 calc R . .
H11B H 0.4982 0.8901 0.8626 0.032 Uiso 1 1 calc R . .
H11C H 0.5000 0.7811 0.9501 0.032 Uiso 1 1 calc R . .
C12 C 0.36961(10) 0.82775(11) 0.71449(11) 0.0226(3) Uani 1 1 d . . .
H12A H 0.3062 0.8401 0.7554 0.034 Uiso 1 1 calc R . .
H12B H 0.3526 0.7901 0.6645 0.034 Uiso 1 1 calc R . .
H12C H 0.4038 0.8958 0.6779 0.034 Uiso 1 1 calc R . .
C13 C 0.70525(10) 0.74316(10) 1.01350(10) 0.0185(2) Uani 1 1 d . . .
H13A H 0.6345 0.7350 1.0403 0.022 Uiso 1 1 calc R . .
C14 C 0.76964(10) 0.80734(11) 1.04805(11) 0.0223(3) Uani 1 1 d . . .
H14A H 0.7425 0.8423 1.0981 0.027 Uiso 1 1 calc R . .
C15 C 0.87321(10) 0.82065(11) 1.01001(11) 0.0224(3) Uani 1 1 d . . .
H15A H 0.9165 0.8668 1.0315 0.027 Uiso 1 1 calc R . .
C16 C 0.91282(10) 0.76563(11) 0.94005(10) 0.0205(2) Uani 1 1 d . . .
H16A H 0.9840 0.7729 0.9149 0.025 Uiso 1 1 calc R . .
C17 C 0.84897(10) 0.69986(10) 0.90648(9) 0.0181(2) Uani 1 1 d . . .
H17A H 0.8776 0.6609 0.8604 0.022 Uiso 1 1 calc R . .
C18 C 0.74293(9) 0.69033(9) 0.93985(9) 0.0151(2) Uani 1 1 d . . .
C19 C 1.03551(10) 1.20093(8) 0.65079(9) 0.0191(3) Uani 0.8554(8) 1 d PG A 1
H19A H 1.0122 1.2716 0.6342 0.023 Uiso 0.8554(8) 1 calc PR A 1
C20 C 1.11983(10) 1.17550(10) 0.70571(9) 0.0236(3) Uani 0.8554(8) 1 d PG A 1
H20A H 1.1542 1.2288 0.7267 0.028 Uiso 0.8554(8) 1 calc PR A 1
C21 C 1.15392(9) 1.07213(12) 0.72998(12) 0.0272(5) Uani 0.8554(8) 1 d PG A 1
H21A H 1.2115 1.0548 0.7675 0.033 Uiso 0.8554(8) 1 calc PR A 1
C22 C 1.10370(12) 0.99420(9) 0.69934(14) 0.0295(5) Uani 0.8554(8) 1 d PG A 1
H22A H 1.1270 0.9236 0.7159 0.035 Uiso 0.8554(8) 1 calc PR A 1
C23 C 1.01938(11) 1.01963(10) 0.64442(11) 0.0249(4) Uani 0.8554(8) 1 d PG A 1
H23A H 0.9851 0.9664 0.6235 0.030 Uiso 0.8554(8) 1 calc PR A 1
C24 C 0.98529(7) 1.12299(11) 0.62015(8) 0.0161(3) Uani 0.8554(8) 1 d PG A 1
C19' C 1.0706(6) 1.1813(5) 0.6953(6) 0.0177(17) Uani 0.1446(8) 1 d PG A 2
H19B H 1.0785 1.2481 0.7094 0.021 Uiso 0.1446(8) 1 calc PR A 2
C20' C 1.1332(6) 1.0984(7) 0.7362(7) 0.030(4) Uani 0.1446(8) 1 d PG A 2
H20B H 1.1838 1.1086 0.7781 0.036 Uiso 0.1446(8) 1 calc PR A 2
C21' C 1.1217(6) 1.0007(6) 0.7156(7) 0.025(3) Uani 0.1446(8) 1 d PG A 2
H21B H 1.1645 0.9441 0.7435 0.030 Uiso 0.1446(8) 1 calc PR A 2
C22' C 1.0477(6) 0.9859(4) 0.6543(6) 0.021(2) Uani 0.1446(8) 1 d PG A 2
H22B H 1.0399 0.9192 0.6403 0.026 Uiso 0.1446(8) 1 calc PR A 2
C23' C 0.9852(4) 1.0688(5) 0.6135(4) 0.0148(15) Uani 0.1446(8) 1 d PG A 2
H23B H 0.9346 1.0587 0.5716 0.018 Uiso 0.1446(8) 1 calc PR A 2
C24' C 0.9966(5) 1.1665(4) 0.6340(5) 0.0093(13) Uani 0.1446(8) 1 d PG A 2
C25 C 0.64501(11) 1.18932(11) 0.71693(10) 0.0212(2) Uani 1 1 d . A .
H25A H 0.7152 1.1960 0.7271 0.025 Uiso 1 1 calc R . .
C26 C 0.57404(12) 1.13685(12) 0.79935(12) 0.0280(3) Uani 1 1 d . . .
H26A H 0.5963 1.1083 0.8651 0.034 Uiso 1 1 calc R . .
C27 C 0.47146(12) 1.12591(12) 0.78633(14) 0.0332(4) Uani 1 1 d . . .
H27A H 0.4234 1.0902 0.8427 0.040 Uiso 1 1 calc R . .
C28 C 0.43975(11) 1.16781(12) 0.68992(14) 0.0338(4) Uani 1 1 d . . .
H28A H 0.3695 1.1607 0.6803 0.041 Uiso 1 1 calc R . .
C29 C 0.50985(10) 1.22010(11) 0.60736(12) 0.0251(3) Uani 1 1 d . A .
H29A H 0.4871 1.2481 0.5417 0.030 Uiso 1 1 calc R . .
C30 C 0.61390(9) 1.23197(10) 0.61992(10) 0.0177(2) Uani 1 1 d . . .
C31 C 0.88406(13) 1.32838(8) 0.29580(11) 0.0175(3) Uani 0.8554(8) 1 d PG A 1
H31A H 0.8737 1.2599 0.3422 0.021 Uiso 0.8554(8) 1 calc PR A 1
C32 C 0.87971(15) 1.34176(11) 0.19118(12) 0.0205(3) Uani 0.8554(8) 1 d PG A 1
H32A H 0.8664 1.2824 0.1660 0.025 Uiso 0.8554(8) 1 calc PR A 1
C33 C 0.89483(18) 1.44197(14) 0.12335(10) 0.0284(4) Uani 0.8554(8) 1 d PG A 1
H33A H 0.8919 1.4511 0.0519 0.034 Uiso 0.8554(8) 1 calc PR A 1
C34 C 0.91432(19) 1.52879(10) 0.16013(12) 0.0344(5) Uani 0.8554(8) 1 d PG A 1
H34A H 0.9247 1.5973 0.1138 0.041 Uiso 0.8554(8) 1 calc PR A 1
C35 C 0.91868(14) 1.51540(8) 0.26474(13) 0.0271(4) Uani 0.8554(8) 1 d PG A 1
H35A H 0.9320 1.5747 0.2899 0.032 Uiso 0.8554(8) 1 calc PR A 1
C36 C 0.90355(12) 1.41520(9) 0.33258(10) 0.0174(3) Uani 0.8554(8) 1 d PG A 1
C31' C 0.8919(11) 1.3602(9) 0.1986(9) 0.0205(3) Uani 0.1446(8) 1 d PG A 2
H31B H 0.8886 1.2992 0.1736 0.025 Uiso 0.1446(8) 1 calc PR A 2
C32' C 0.9023(13) 1.4603(11) 0.1301(7) 0.0284(4) Uani 0.1446(8) 1 d PG A 2
H32B H 0.9061 1.4677 0.0581 0.034 Uiso 0.1446(8) 1 calc PR A 2
C33' C 0.9071(14) 1.5497(8) 0.1668(9) 0.0344(5) Uani 0.1446(8) 1 d PG A 2
H33B H 0.9142 1.6181 0.1199 0.041 Uiso 0.1446(8) 1 calc PR A 2
C34' C 0.9016(10) 1.5390(6) 0.2720(10) 0.0271(4) Uani 0.1446(8) 1 d PG A 2
H34B H 0.9049 1.6001 0.2971 0.032 Uiso 0.1446(8) 1 calc PR A 2
C35' C 0.8912(9) 1.4389(7) 0.3406(7) 0.0174(3) Uani 0.1446(8) 1 d PG A 2
H35B H 0.8874 1.4316 0.4126 0.021 Uiso 0.1446(8) 1 calc PR A 2
C36' C 0.8864(10) 1.3495(6) 0.3039(8) 0.0175(3) Uani 0.1446(8) 1 d PG A 2
C37 C 0.80280(13) 0.27251(13) 0.94021(12) 0.0308(3) Uani 1 1 d . . .
H37A H 0.8210 0.3428 0.9487 0.037 Uiso 1 1 calc R . .
H37B H 0.7339 0.2757 0.9159 0.037 Uiso 1 1 calc R . .
C38 C 0.88237(11) 0.24033(11) 0.86522(11) 0.0243(3) Uani 1 1 d . . .
H38A H 0.9528 0.2617 0.8735 0.029 Uiso 1 1 calc R . .
H38B H 0.8688 0.2712 0.7932 0.029 Uiso 1 1 calc R . .
C39 C 0.86750(12) 0.12013(12) 0.89625(11) 0.0263(3) Uani 1 1 d . . .
H39A H 0.9324 0.0850 0.8813 0.032 Uiso 1 1 calc R . .
H39B H 0.8134 0.0975 0.8603 0.032 Uiso 1 1 calc R . .
C40 C 0.83463(13) 0.09583(12) 1.01195(12) 0.0288(3) Uani 1 1 d . . .
H40A H 0.7768 0.0431 1.0321 0.035 Uiso 1 1 calc R . .
H40B H 0.8928 0.0663 1.0503 0.035 Uiso 1 1 calc R . .

loop_
_atom_site_aniso_label
_atom_site_aniso_U_11
_atom_site_aniso_U_22
_atom_site_aniso_U_33
_atom_site_aniso_U_23
_atom_site_aniso_U_13
_atom_site_aniso_U_12
Rh1 0.01052(4) 0.01031(4) 0.01022(4) -0.00289(3) -0.00122(3) 0.00106(3)
B1 0.0135(6) 0.0173(7) 0.0160(7) -0.0057(5) -0.0021(5) 0.0027(5)
S2 0.01490(15) 0.01468(15) 0.01844(16) -0.00346(12) -0.00480(12) 0.00118(11)
S3 0.01442(13) 0.02320(15) 0.01837(14) -0.00087(11) -0.00282(11) 0.00313(10)
S4 0.01775(16) 0.01526(15) 0.02100(17) -0.00762(12) -0.00101(13) -0.00104(11)
B1' 0.014(4) 0.018(4) 0.012(4) -0.003(3) 0.001(3) -0.002(3)
S2' 0.0184(9) 0.0167(9) 0.0163(9) -0.0066(7) -0.0041(7) 0.0032(7)
S3' 0.01442(13) 0.02320(15) 0.01837(14) -0.00087(11) -0.00282(11) 0.00313(10)
S4' 0.0179(9) 0.0185(10) 0.0209(10) -0.0086(8) -0.0059(8) 0.0022(7)
P1 0.01362(13) 0.01333(13) 0.01365(13) -0.00385(10) 0.00025(10) 0.00226(10)
P2 0.01356(13) 0.01095(12) 0.01362(13) -0.00240(10) -0.00148(10) 0.00046(9)
P3 0.01325(12) 0.01189(12) 0.01356(12) -0.00410(10) -0.00199(10) 0.00008(9)
P4 0.01200(12) 0.01396(13) 0.01531(13) -0.00541(10) -0.00108(10) 0.00185(10)
S1 0.01994(13) 0.01559(13) 0.01329(12) -0.00189(10) -0.00506(10) -0.00202(10)
O1 0.0400(6) 0.0291(5) 0.0206(5) -0.0050(4) 0.0040(4) 0.0059(4)
C1 0.0239(6) 0.0221(6) 0.0163(5) -0.0081(4) 0.0011(5) 0.0018(5)
C2 0.0231(6) 0.0182(6) 0.0234(6) -0.0023(5) 0.0005(5) 0.0085(4)
C3 0.0135(5) 0.0188(5) 0.0175(5) -0.0045(4) 0.0003(4) 0.0006(4)
C4 0.0179(5) 0.0166(5) 0.0158(5) -0.0033(4) 0.0013(4) -0.0017(4)
C5 0.0218(6) 0.0155(5) 0.0181(5) -0.0055(4) -0.0033(4) -0.0015(4)
C6 0.0223(6) 0.0139(5) 0.0249(6) -0.0004(4) -0.0078(5) 0.0024(4)
C7 0.0229(6) 0.0145(5) 0.0234(6) -0.0008(4) -0.0058(5) -0.0006(4)
C8 0.0247(6) 0.0202(6) 0.0196(6) -0.0099(5) -0.0049(5) -0.0011(5)
C9 0.0134(5) 0.0186(5) 0.0245(6) -0.0086(5) -0.0006(4) -0.0008(4)
C10 0.0152(5) 0.0188(5) 0.0193(5) -0.0063(4) 0.0025(4) -0.0009(4)
C11 0.0206(6) 0.0223(6) 0.0245(6) -0.0132(5) -0.0007(5) 0.0024(5)
C12 0.0177(6) 0.0236(6) 0.0255(6) -0.0036(5) -0.0055(5) 0.0056(4)
C13 0.0156(5) 0.0229(6) 0.0184(5) -0.0075(4) -0.0024(4) 0.0003(4)
C14 0.0200(6) 0.0260(6) 0.0261(6) -0.0150(5) -0.0049(5) 0.0030(5)
C15 0.0186(6) 0.0237(6) 0.0288(7) -0.0116(5) -0.0085(5) 0.0011(5)
C16 0.0140(5) 0.0250(6) 0.0228(6) -0.0061(5) -0.0046(4) 0.0014(4)
C17 0.0174(5) 0.0223(6) 0.0152(5) -0.0055(4) -0.0031(4) 0.0034(4)
C18 0.0166(5) 0.0158(5) 0.0123(5) -0.0014(4) -0.0046(4) 0.0006(4)
C19 0.0169(7) 0.0253(8) 0.0158(7) -0.0067(6) -0.0027(6) 0.0009(6)
C20 0.0183(7) 0.0353(10) 0.0165(7) -0.0046(6) -0.0041(6) -0.0025(7)
C21 0.0172(8) 0.0376(11) 0.0209(10) 0.0042(8) -0.0058(7) -0.0026(8)
C22 0.0222(10) 0.0233(9) 0.0377(13) 0.0044(8) -0.0117(9) 0.0007(7)
C23 0.0181(9) 0.0210(9) 0.0322(9) 0.0009(8) -0.0079(7) 0.0009(6)
C24 0.0123(6) 0.0199(8) 0.0138(6) -0.0008(6) -0.0007(5) 0.0002(6)
C19' 0.009(4) 0.017(4) 0.032(5) -0.013(3) -0.009(4) 0.001(3)
C20' 0.024(6) 0.060(10) 0.012(5) -0.023(6) 0.002(4) 0.010(5)
C21' 0.011(4) 0.047(8) 0.016(4) -0.002(4) -0.010(4) 0.011(4)
C22' 0.017(5) 0.020(5) 0.026(5) -0.004(4) -0.001(4) 0.007(3)
C23' 0.022(4) 0.003(3) 0.018(4) 0.000(3) -0.003(3) 0.003(3)
C24' 0.015(4) 0.005(3) 0.011(3) -0.005(2) -0.006(3) 0.002(3)
C25 0.0199(6) 0.0220(6) 0.0202(6) -0.0040(5) -0.0003(5) 0.0035(4)
C26 0.0301(7) 0.0250(7) 0.0242(7) -0.0023(5) 0.0058(6) 0.0057(5)
C27 0.0254(7) 0.0230(7) 0.0418(9) 0.0001(6) 0.0143(6) 0.0049(5)
C28 0.0150(6) 0.0257(7) 0.0531(10) 0.0005(7) 0.0028(6) 0.0019(5)
C29 0.0160(6) 0.0219(6) 0.0351(7) -0.0027(5) -0.0040(5) 0.0024(4)
C30 0.0147(5) 0.0157(5) 0.0222(6) -0.0044(4) -0.0012(4) 0.0028(4)
C31 0.0161(5) 0.0153(7) 0.0204(6) -0.0042(5) -0.0004(5) 0.0015(6)
C32 0.0141(8) 0.0272(9) 0.0211(7) -0.0079(6) -0.0015(5) 0.0011(6)
C33 0.0232(8) 0.0366(12) 0.0212(7) 0.0007(7) -0.0039(6) -0.0058(8)
C34 0.0382(10) 0.0288(11) 0.0288(8) 0.0086(8) -0.0116(7) -0.0105(9)
C35 0.0331(10) 0.0162(8) 0.0299(8) -0.0001(7) -0.0093(7) -0.0039(7)
C36 0.0152(7) 0.0163(8) 0.0197(6) -0.0031(5) -0.0013(5) 0.0009(5)
C31' 0.0141(8) 0.0272(9) 0.0211(7) -0.0079(6) -0.0015(5) 0.0011(6)
C32' 0.0232(8) 0.0366(12) 0.0212(7) 0.0007(7) -0.0039(6) -0.0058(8)
C33' 0.0382(10) 0.0288(11) 0.0288(8) 0.0086(8) -0.0116(7) -0.0105(9)
C34' 0.0331(10) 0.0162(8) 0.0299(8) -0.0001(7) -0.0093(7) -0.0039(7)
C35' 0.0152(7) 0.0163(8) 0.0197(6) -0.0031(5) -0.0013(5) 0.0009(5)
C36' 0.0161(5) 0.0153(7) 0.0204(6) -0.0042(5) -0.0004(5) 0.0015(6)
C37 0.0374(8) 0.0262(7) 0.0259(7) -0.0040(6) 0.0019(6) 0.0089(6)
C38 0.0268(7) 0.0265(7) 0.0185(6) -0.0045(5) -0.0022(5) 0.0016(5)
C39 0.0324(7) 0.0267(7) 0.0223(6) -0.0088(5) -0.0082(6) 0.0038(5)
C40 0.0338(8) 0.0240(7) 0.0251(7) -0.0015(5) -0.0008(6) 0.0015(6)

loop_
_atom_type_symbol
_atom_type_description
_atom_type_scat_dispersion_real
_atom_type_scat_dispersion_imag
_atom_type_scat_source
C C 0.0033 0.0016 'International Tables Vol C Tables 4.2.6.8 and 6.1.1.4'
H H 0.0000 0.0000 'International Tables Vol C Tables 4.2.6.8 and 6.1.1.4'
B B 0.0013 0.0007 'International Tables Vol C Tables 4.2.6.8 and 6.1.1.4'
S S 0.1246 0.1234 'International Tables Vol C Tables 4.2.6.8 and 6.1.1.4'
P P 0.1023 0.0942 'International Tables Vol C Tables 4.2.6.8 and 6.1.1.4'
Rh Rh -1.1178 0.9187 'International Tables Vol C Tables 4.2.6.8 and 6.1.1.4'
O O 0.0106 0.0060 'International Tables Vol C Tables 4.2.6.8 and 6.1.1.4'

loop_
_geom_angle_atom_site_label_1
_geom_angle_atom_site_label_2
_geom_angle_atom_site_label_3
_geom_angle
P4 Rh1 P1 176.691(12)
P4 Rh1 P2 95.167(12)
P1 Rh1 P2 84.580(12)
P4 Rh1 P3 84.447(12)
P1 Rh1 P3 95.109(12)
P2 Rh1 P3 167.956(11)
P4 Rh1 S1 90.351(12)
P1 Rh1 S1 92.901(12)
P2 Rh1 S1 105.080(11)
P3 Rh1 S1 86.962(11)
P4 Rh1 H1R 88.8(7)
P1 Rh1 H1R 87.9(7)
P2 Rh1 H1R 82.8(7)
P3 Rh1 H1R 85.1(7)
S1 Rh1 H1R 172.1(7)
S4 B1 S3 108.21(8)
S4 B1 S2 117.79(8)
S3 B1 S2 107.60(8)
S4 B1 HB1 103.1(11)
S3 B1 HB1 110.0(12)
S2 B1 HB1 110.0(11)
C24 S2 B1 106.90(7)
C30 S3 B1 106.47(7)
C36 S4 B1 109.37(7)
S2' B1' S4' 114.8(4)
S2' B1' HB' 106.8
S4' B1' HB' 106.8
C24' S2' B1' 104.5(4)
C36' S4' B1' 108.6(4)
C2 P1 C1 102.80(7)
C2 P1 C3 105.55(6)
C1 P1 C3 102.68(6)
C2 P1 Rh1 120.29(5)
C1 P1 Rh1 116.80(5)
C3 P1 Rh1 106.90(4)
C5 P2 C6 101.94(6)
C5 P2 C4 103.71(6)
C6 P2 C4 102.83(6)
C5 P2 Rh1 121.47(4)
C6 P2 Rh1 117.30(4)
C4 P2 Rh1 107.38(4)
C8 P3 C7 102.75(6)
C8 P3 C9 103.50(6)
C7 P3 C9 103.64(6)
C8 P3 Rh1 118.29(4)
C7 P3 Rh1 118.52(4)
C9 P3 Rh1 108.28(4)
C12 P4 C11 102.43(7)
C12 P4 C10 103.43(6)
C11 P4 C10 104.22(6)
C12 P4 Rh1 117.46(5)
C11 P4 Rh1 120.67(5)
C10 P4 Rh1 106.69(4)
C18 S1 Rh1 115.27(4)
C40 O1 C37 107.98(11)
C4 C3 P1 107.92(8)
C3 C4 P2 109.44(8)
C10 C9 P3 109.39(8)
C9 C10 P4 108.71(8)
C14 C13 C18 121.16(12)
C15 C14 C13 120.49(13)
C14 C15 C16 119.17(12)
C15 C16 C17 120.53(12)
C16 C17 C18 120.88(12)
C13 C18 C17 117.60(11)
C13 C18 S1 120.45(9)
C17 C18 S1 121.86(10)
C20 C19 C24 120.0
C19 C20 C21 120.0
C22 C21 C20 120.0
C23 C22 C21 120.0
C24 C23 C22 120.0
C23 C24 C19 120.0
C23 C24 S2 116.89(9)
C19 C24 S2 123.11(9)
C20' C19' C24' 120.0
C19' C20' C21' 120.0
C22' C21' C20' 120.0
C21' C22' C23' 120.0
C24' C23' C22' 120.0
C23' C24' C19' 120.0
C23' C24' S2' 124.4(5)
C19' C24' S2' 115.4(4)
C30 C25 C26 120.58(13)
C27 C26 C25 120.71(15)
C26 C27 C28 119.15(14)
C27 C28 C29 120.56(14)
C28 C29 C30 120.69(14)
C25 C30 C29 118.29(12)
C25 C30 S3 124.29(10)
C29 C30 S3 117.39(10)
C32 C31 C36 120.0
C31 C32 C33 120.0
C34 C33 C32 120.0
C33 C34 C35 120.0
C34 C35 C36 120.0
C35 C36 C31 120.0
C35 C36 S4 116.15(7)
C31 C36 S4 123.80(7)
C32' C31' C36' 120.0
C33' C32' C31' 120.0
C32' C33' C34' 120.0
C35' C34' C33' 120.0
C34' C35' C36' 120.0
C35' C36' C31' 120.0
C35' C36' S4' 123.3(6)
C31' C36' S4' 116.7(6)
O1 C37 C38 105.53(12)
C37 C38 C39 101.86(12)
C38 C39 C40 102.62(12)
O1 C40 C39 108.08(12)

loop_
_geom_bond_atom_site_label_1
_geom_bond_atom_site_label_2
_geom_bond_distance
Rh1 P4 2.3144(3)
Rh1 P1 2.3206(4)
Rh1 P2 2.3209(3)
Rh1 P3 2.3224(3)
Rh1 S1 2.5083(4)
Rh1 H1R 1.492(18)
B1 S4 1.9122(16)
B1 S3 1.9162(16)
B1 S2 1.9345(17)
B1 HB1 1.05(2)
S2 C24 1.7777
S3 C30 1.7672(13)
S4 C36 1.7808(13)
B1' S2' 1.907(8)
B1' S4' 1.924(8)
B1' HB' 1.0512
S2' C24' 1.780(5)
S4' C36' 1.799(9)
P1 C2 1.8129(13)
P1 C1 1.8196(13)
P1 C3 1.8312(12)
P2 C5 1.8143(13)
P2 C6 1.8197(13)
P2 C4 1.8382(13)
P3 C8 1.8114(13)
P3 C7 1.8176(13)
P3 C9 1.8355(13)
P4 C12 1.8166(14)
P4 C11 1.8169(13)
P4 C10 1.8314(12)
S1 C18 1.7701(12)
O1 C40 1.4301(19)
O1 C37 1.4347(18)
C3 C4 1.5308(18)
C9 C10 1.5324(18)
C13 C14 1.3904(18)
C13 C18 1.4017(18)
C14 C15 1.3870(19)
C15 C16 1.389(2)
C16 C17 1.3931(18)
C17 C18 1.4034(17)
C19 C20 1.3900
C19 C24 1.3900
C20 C21 1.3900
C21 C22 1.3900
C22 C23 1.3900
C23 C24 1.3900
C19' C20' 1.3900
C19' C24' 1.3900
C20' C21' 1.3900
C21' C22' 1.3900
C22' C23' 1.3900
C23' C24' 1.3900
C25 C30 1.3929(19)
C25 C26 1.3950(19)
C26 C27 1.384(2)
C27 C28 1.387(3)
C28 C29 1.389(2)
C29 C30 1.4034(18)
C31 C32 1.3900
C31 C36 1.3900
C32 C33 1.3900
C33 C34 1.3900
C34 C35 1.3900
C35 C36 1.3900
C31' C32' 1.3900
C31' C36' 1.3900
C32' C33' 1.3900
C33' C34' 1.3900
C34' C35' 1.3900
C35' C36' 1.3900
C37 C38 1.508(2)
C38 C39 1.525(2)
C39 C40 1.527(2)
